data_4335013
loop_
_publ_author_name
'Feng Gao'
'Min-Xia Yao'
'Yu-Yang Li'
'Yi-Zhi Li'
'You Song'
'Jing-Lin Zuo'

_publ_section_title
;
 Syntheses, Structures, and Magnetic Properties of seven-coordinate
 Lanthanide Porphyrinate or Phthalocyaninate Complexes with Kl\"aui's
 Tripodal Ligand
;
_journal_name_full 'Inorganic Chemistry'
_journal_page_first 6407
_journal_page_last 6416
_journal_paper_doi 10.1021/ic400245n
_journal_volume 52
_journal_year 2013
_chemical_formula_sum 'C61 H63.5 Co Dy N4 O9.25 P3'
_chemical_formula_weight 1315.00
_chemical_name_systematic
; 
 ? 
;
_space_group_IT_number 15
_symmetry_cell_setting monoclinic
_symmetry_space_group_name_Hall '-C 2yc'
_symmetry_space_group_name_H-M 'C 1 2/c 1'
_atom_sites_solution_hydrogens geom
_atom_sites_solution_primary direct
_atom_sites_solution_secondary difmap
_audit_creation_method SHELXL-97
_cell_angle_alpha 90.00
_cell_angle_beta 109.924(2)
_cell_angle_gamma 90.00
_cell_formula_units_Z 8
_cell_length_a 49.9599(10)
_cell_length_b 13.275(2)
_cell_length_c 19.1706(10)
_cell_measurement_reflns_used 9254
_cell_measurement_temperature 291(2)
_cell_measurement_theta_max 25.71
_cell_measurement_theta_min 2.49
_cell_volume 11953.3(19)
_computing_cell_refinement 'Bruker SMART'
_computing_data_collection 'Bruker SMART'
_computing_data_reduction 'Bruker SAINT'
_computing_molecular_graphics 'Bruker SHELXTL'
_computing_publication_material 'Bruker SHELXTL'
_computing_structure_refinement 'Bruker SHELXTL'
_computing_structure_solution 'Bruker SHELXTL'
_diffrn_ambient_temperature 291(2)
_diffrn_measured_fraction_theta_full 0.999
_diffrn_measured_fraction_theta_max 0.999
_diffrn_measurement_device_type 'Bruker APEX II CCD'
_diffrn_measurement_method '\f and \w scans'
_diffrn_radiation_monochromator graphite
_diffrn_radiation_source 'fine-focus sealed tube'
_diffrn_radiation_type MoK\a
_diffrn_radiation_wavelength 0.71073
_diffrn_reflns_av_R_equivalents 0.0720
_diffrn_reflns_av_sigmaI/netI 0.0805
_diffrn_reflns_limit_h_max 61
_diffrn_reflns_limit_h_min -61
_diffrn_reflns_limit_k_max 15
_diffrn_reflns_limit_k_min -16
_diffrn_reflns_limit_l_max 21
_diffrn_reflns_limit_l_min -23
_diffrn_reflns_number 35676
_diffrn_reflns_theta_full 26.00
_diffrn_reflns_theta_max 26.00
_diffrn_reflns_theta_min 0.87
_exptl_absorpt_coefficient_mu 1.657
_exptl_absorpt_correction_T_max 0.8518
_exptl_absorpt_correction_T_min 0.7329
_exptl_absorpt_correction_type multi-scan
_exptl_absorpt_process_details 'SADABS; Bruker, 2000'
_exptl_crystal_colour purple
_exptl_crystal_density_diffrn 1.461
_exptl_crystal_description block
_exptl_crystal_F_000 5356
_exptl_crystal_size_max 0.20
_exptl_crystal_size_mid 0.10
_exptl_crystal_size_min 0.10
_refine_diff_density_max 0.648
_refine_diff_density_min -1.149
_refine_diff_density_rms 0.097
_refine_ls_extinction_method none
_refine_ls_goodness_of_fit_ref 1.019
_refine_ls_hydrogen_treatment constr
_refine_ls_matrix_type fullcycle
_refine_ls_number_parameters 727
_refine_ls_number_reflns 11750
_refine_ls_number_restraints 0
_refine_ls_restrained_S_all 1.019
_refine_ls_R_factor_all 0.0846
_refine_ls_R_factor_gt 0.0590
_refine_ls_shift/su_max 0.002
_refine_ls_shift/su_mean 0.000
_refine_ls_structure_factor_coef Fsqd
_refine_ls_weighting_details 'calc w=1/[\s^2^(Fo^2^)+(0.0738P)^2^+0.0000P] where P=(Fo^2^+2Fc^2^)/3'
_refine_ls_weighting_scheme calc
_refine_ls_wR_factor_gt 0.1334
_refine_ls_wR_factor_ref 0.1437
_reflns_number_gt 7999
_reflns_number_total 11750
_reflns_threshold_expression >2sigma(I)
_cod_data_source_file ic400245n_si_002_1.cif
_cod_data_source_block 20120625d
_cod_original_cell_volume 11953.6(19)
_cod_original_formula_sum 'C61 H63.50 Co Dy N4 O9.25 P3'
_cod_database_code 4335013

loop_
_symmetry_equiv_pos_as_xyz
'x, y, z'
'-x, y, -z+1/2'
'x+1/2, y+1/2, z'
'-x+1/2, y+1/2, -z+1/2'
'-x, -y, -z'
'x, -y, z-1/2'
'-x+1/2, -y+1/2, -z'
'x+1/2, -y+1/2, z-1/2'

loop_
_atom_site_label
_atom_site_type_symbol
_atom_site_fract_x
_atom_site_fract_y
_atom_site_fract_z
_atom_site_U_iso_or_equiv
_atom_site_adp_type
_atom_site_occupancy
_atom_site_symmetry_multiplicity
_atom_site_calc_flag
_atom_site_refinement_flags
C1 C 0.85468(14) 0.2106(6) 0.8415(4) 0.0671(19) Uani 1 1 d .
H1 H 0.8347 0.1935 0.8327 0.081 Uiso 1 1 calc R
C2 C 0.87929(16) 0.1447(7) 0.8700(4) 0.0710(19) Uani 1 1 d .
H2 H 0.8793 0.0742 0.8852 0.085 Uiso 1 1 calc R
C3 C 0.90181(17) 0.2003(6) 0.8735(4) 0.072(2) Uani 1 1 d .
H3 H 0.9213 0.1741 0.8910 0.086 Uiso 1 1 calc R
C4 C 0.89516(16) 0.3009(6) 0.8510(4) 0.0685(19) Uani 1 1 d .
H4 H 0.9084 0.3556 0.8513 0.082 Uiso 1 1 calc R
C5 C 0.86594(13) 0.3066(6) 0.8337(4) 0.0642(17) Uani 1 1 d .
H5 H 0.8545 0.3669 0.8146 0.077 Uiso 1 1 calc R
C6 C 0.80081(16) 0.0087(7) 0.6712(4) 0.080(2) Uani 1 1 d .
H6A H 0.8089 -0.0584 0.6771 0.096 Uiso 1 1 calc R
H6B H 0.7957 0.0263 0.6192 0.096 Uiso 1 1 calc R
C7 C 0.77493(15) 0.0039(6) 0.6888(5) 0.088(3) Uani 1 1 d .
H7A H 0.7776 -0.0409 0.7299 0.131 Uiso 1 1 calc R
H7B H 0.7597 -0.0206 0.6465 0.131 Uiso 1 1 calc R
H7C H 0.7703 0.0699 0.7016 0.131 Uiso 1 1 calc R
C8 C 0.79469(15) 0.2735(7) 0.5993(5) 0.080(2) Uani 1 1 d .
H8A H 0.7787 0.2645 0.6166 0.096 Uiso 1 1 calc R
H8B H 0.7946 0.2175 0.5667 0.096 Uiso 1 1 calc R
C9 C 0.79076(16) 0.3692(5) 0.5562(5) 0.076(2) Uani 1 1 d .
H9A H 0.8058 0.4153 0.5812 0.114 Uiso 1 1 calc R
H9B H 0.7727 0.3985 0.5522 0.114 Uiso 1 1 calc R
H9C H 0.7913 0.3554 0.5075 0.114 Uiso 1 1 calc R
C10 C 0.87157(18) 0.4757(5) 0.6477(5) 0.075(2) Uani 1 1 d .
H10A H 0.8585 0.4590 0.5987 0.090 Uiso 1 1 calc R
H10B H 0.8903 0.4831 0.6438 0.090 Uiso 1 1 calc R
C11 C 0.86303(17) 0.5748(6) 0.6686(5) 0.083(2) Uani 1 1 d .
H11D H 0.8579 0.5675 0.7122 0.125 Uiso 1 1 calc R
H11E H 0.8470 0.5999 0.6286 0.125 Uiso 1 1 calc R
H11F H 0.8786 0.6211 0.6784 0.125 Uiso 1 1 calc R
C12 C 0.93769(16) 0.2701(7) 0.6868(5) 0.084(2) Uani 1 1 d .
H12A H 0.9241 0.2707 0.6367 0.101 Uiso 1 1 calc R
H12B H 0.9462 0.2038 0.6984 0.101 Uiso 1 1 calc R
C13 C 0.95951(16) 0.3519(6) 0.6996(5) 0.079(2) Uani 1 1 d .
H13D H 0.9584 0.3956 0.7385 0.118 Uiso 1 1 calc R
H13E H 0.9560 0.3901 0.6549 0.118 Uiso 1 1 calc R
H13F H 0.9782 0.3225 0.7138 0.118 Uiso 1 1 calc R
C14 C 0.95535(16) 0.0456(6) 0.7767(5) 0.077(2) Uani 1 1 d .
H14A H 0.9678 0.1033 0.7822 0.092 Uiso 1 1 calc R
H14B H 0.9502 0.0214 0.7261 0.092 Uiso 1 1 calc R
C15 C 0.97037(16) -0.0352(6) 0.8290(4) 0.079(2) Uani 1 1 d .
H15A H 0.9743 -0.0126 0.8790 0.118 Uiso 1 1 calc R
H15B H 0.9879 -0.0509 0.8214 0.118 Uiso 1 1 calc R
H15C H 0.9586 -0.0942 0.8202 0.118 Uiso 1 1 calc R
C16 C 0.87972(17) -0.1303(5) 0.7408(5) 0.0680(18) Uani 1 1 d .
H16A H 0.8989 -0.1574 0.7560 0.082 Uiso 1 1 calc R
H16B H 0.8722 -0.1330 0.6870 0.082 Uiso 1 1 calc R
C17 C 0.86236(17) -0.2006(6) 0.7686(5) 0.077(2) Uani 1 1 d .
H17A H 0.8747 -0.2487 0.8016 0.115 Uiso 1 1 calc R
H17B H 0.8490 -0.2353 0.7274 0.115 Uiso 1 1 calc R
H17C H 0.8523 -0.1631 0.7945 0.115 Uiso 1 1 calc R
C18 C 0.83097(10) -0.0834(4) 0.4873(3) 0.0429(12) Uani 1 1 d .
C19 C 0.80611(12) -0.0276(4) 0.4498(3) 0.0476(13) Uani 1 1 d .
C20 C 0.80543(11) 0.0744(4) 0.4278(3) 0.0429(12) Uani 1 1 d .
C21 C 0.77977(13) 0.1276(5) 0.3817(4) 0.0585(16) Uani 1 1 d .
H21 H 0.7616 0.1002 0.3622 0.070 Uiso 1 1 calc R
C22 C 0.78711(11) 0.2231(4) 0.3726(4) 0.0511(14) Uani 1 1 d .
H22 H 0.7750 0.2749 0.3481 0.061 Uiso 1 1 calc R
C23 C 0.81854(11) 0.2287(5) 0.4098(3) 0.0489(13) Uani 1 1 d .
C24 C 0.83506(12) 0.3127(5) 0.4063(4) 0.0530(14) Uani 1 1 d .
C25 C 0.86540(11) 0.3145(4) 0.4319(3) 0.0382(11) Uani 1 1 d .
C26 C 0.88268(13) 0.3982(4) 0.4225(4) 0.0530(15) Uani 1 1 d .
H26 H 0.8762 0.4611 0.4023 0.064 Uiso 1 1 calc R
C27 C 0.90964(13) 0.3671(4) 0.4486(4) 0.0517(14) Uani 1 1 d .
H27 H 0.9257 0.4054 0.4524 0.062 Uiso 1 1 calc R
C28 C 0.90937(12) 0.2671(5) 0.4688(4) 0.0537(14) Uani 1 1 d .
C29 C 0.93513(12) 0.1996(5) 0.4950(4) 0.0533(14) Uani 1 1 d .
C30 C 0.93491(13) 0.0998(5) 0.5137(4) 0.0540(15) Uani 1 1 d .
C31 C 0.95895(12) 0.0308(5) 0.5292(4) 0.0577(16) Uani 1 1 d .
H31 H 0.9768 0.0467 0.5268 0.069 Uiso 1 1 calc R
C32 C 0.95142(13) -0.0560(5) 0.5466(4) 0.0582(15) Uani 1 1 d .
H32 H 0.9627 -0.1135 0.5585 0.070 Uiso 1 1 calc R
C33 C 0.92200(12) -0.0479(5) 0.5444(3) 0.0484(13) Uani 1 1 d .
C34 C 0.90558(13) -0.1319(4) 0.5556(3) 0.0529(14) Uani 1 1 d .
C35 C 0.87526(11) -0.1270(4) 0.5351(4) 0.0494(14) Uani 1 1 d .
C36 C 0.85874(14) -0.2147(4) 0.5422(3) 0.0531(14) Uani 1 1 d .
H36 H 0.8655 -0.2766 0.5637 0.064 Uiso 1 1 calc R
C37 C 0.83067(13) -0.1841(4) 0.5092(4) 0.0562(15) Uani 1 1 d .
H37 H 0.8146 -0.2232 0.5028 0.067 Uiso 1 1 calc R
C38 C 0.77847(13) -0.0806(5) 0.4311(3) 0.0530(14) Uani 1 1 d .
C39 C 0.75895(15) -0.0600(5) 0.4662(5) 0.070(2) Uani 1 1 d .
H39 H 0.7626 -0.0079 0.5005 0.084 Uiso 1 1 calc R
C40 C 0.73401(14) -0.1154(6) 0.4512(4) 0.068(2) Uani 1 1 d .
H40 H 0.7218 -0.1034 0.4777 0.082 Uiso 1 1 calc R
C41 C 0.72727(15) -0.1900(5) 0.3954(4) 0.0678(19) Uani 1 1 d .
H41 H 0.7102 -0.2253 0.3831 0.081 Uiso 1 1 calc R
C42 C 0.74592(15) -0.2092(6) 0.3603(5) 0.073(2) Uani 1 1 d .
H42 H 0.7418 -0.2593 0.3243 0.088 Uiso 1 1 calc R
C43 C 0.77112(13) -0.1558(5) 0.3769(4) 0.0615(16) Uani 1 1 d .
H43 H 0.7835 -0.1703 0.3513 0.074 Uiso 1 1 calc R
C44 C 0.81990(12) 0.4073(5) 0.3709(4) 0.0516(14) Uani 1 1 d .
C45 C 0.80988(14) 0.4128(5) 0.2939(4) 0.0627(16) Uani 1 1 d .
H45 H 0.8117 0.3584 0.2653 0.075 Uiso 1 1 calc R
C46 C 0.79701(14) 0.5021(4) 0.2606(4) 0.0587(16) Uani 1 1 d .
H46 H 0.7910 0.5067 0.2092 0.070 Uiso 1 1 calc R
C47 C 0.79260(13) 0.5842(5) 0.3000(4) 0.0619(17) Uani 1 1 d .
H47 H 0.7827 0.6409 0.2762 0.074 Uiso 1 1 calc R
C48 C 0.80376(14) 0.5773(5) 0.3774(4) 0.0630(18) Uani 1 1 d .
H48 H 0.8016 0.6319 0.4054 0.076 Uiso 1 1 calc R
C49 C 0.81841(14) 0.4892(5) 0.4154(5) 0.0661(18) Uani 1 1 d .
H49 H 0.8265 0.4869 0.4668 0.079 Uiso 1 1 calc R
C50 C 0.96335(14) 0.2389(5) 0.4957(4) 0.0645(17) Uani 1 1 d .
C51 C 0.96616(14) 0.2702(5) 0.4269(4) 0.0660(18) Uani 1 1 d .
H51 H 0.9514 0.2620 0.3819 0.079 Uiso 1 1 calc R
C52 C 0.99195(16) 0.3135(5) 0.4306(5) 0.072(2) Uani 1 1 d .
H52 H 0.9944 0.3371 0.3876 0.086 Uiso 1 1 calc R
C53 C 1.01346(18) 0.3214(7) 0.4963(5) 0.087(2) Uani 1 1 d .
H53 H 1.0306 0.3486 0.4965 0.104 Uiso 1 1 calc R
C54 C 1.01132(14) 0.2921(5) 0.5615(5) 0.076(2) Uani 1 1 d .
H54 H 1.0266 0.3006 0.6055 0.091 Uiso 1 1 calc R
C55 C 0.98614(14) 0.2491(6) 0.5623(5) 0.073(2) Uani 1 1 d .
H55 H 0.9844 0.2272 0.6066 0.087 Uiso 1 1 calc R
C56 C 0.92128(13) -0.2234(5) 0.5864(4) 0.0570(15) Uani 1 1 d .
C57 C 0.94252(14) -0.2162(5) 0.6599(4) 0.0647(18) Uani 1 1 d .
H57 H 0.9458 -0.1548 0.6847 0.078 Uiso 1 1 calc R
C58 C 0.95824(16) -0.3026(6) 0.6939(5) 0.080(2) Uani 1 1 d .
H58 H 0.9720 -0.2993 0.7410 0.096 Uiso 1 1 calc R
C59 C 0.95226(15) -0.3940(6) 0.6536(5) 0.075(2) Uani 1 1 d .
H59 H 0.9632 -0.4508 0.6726 0.090 Uiso 1 1 calc R
C60 C 0.93099(12) -0.3997(5) 0.5885(4) 0.0586(17) Uani 1 1 d .
H60 H 0.9262 -0.4621 0.5656 0.070 Uiso 1 1 calc R
C61 C 0.91584(13) -0.3143(5) 0.5539(4) 0.0612(16) Uani 1 1 d .
H61 H 0.9018 -0.3206 0.5075 0.073 Uiso 1 1 calc R
Co1 Co 0.876704(18) 0.19710(7) 0.76686(5) 0.0540(2) Uani 1 1 d .
Dy1 Dy 0.871865(5) 0.11954(2) 0.546010(14) 0.04363(9) Uani 1 1 d .
N1 N 0.85812(10) -0.0496(3) 0.5060(3) 0.0449(10) Uani 1 1 d .
N2 N 0.82881(9) 0.1391(4) 0.4420(3) 0.0485(11) Uani 1 1 d .
N3 N 0.88319(10) 0.2366(4) 0.4644(3) 0.0505(11) Uani 1 1 d .
N4 N 0.91240(9) 0.0467(3) 0.5241(3) 0.0464(10) Uani 1 1 d .
O1 O 0.82237(10) 0.0758(4) 0.7123(3) 0.0755(15) Uani 1 1 d .
O2 O 0.82011(10) 0.2710(4) 0.6607(3) 0.0756(14) Uani 1 1 d .
O3 O 0.83923(9) 0.1211(3) 0.6068(2) 0.0584(11) Uani 1 1 d .
O4 O 0.87245(12) 0.3964(3) 0.6929(3) 0.0741(14) Uani 1 1 d .
O5 O 0.92568(10) 0.3032(4) 0.7393(3) 0.0789(15) Uani 1 1 d .
O6 O 0.88132(10) 0.2670(3) 0.6127(3) 0.0648(12) Uani 1 1 d .
O7 O 0.93130(10) 0.0736(4) 0.7911(3) 0.0773(14) Uani 1 1 d .
O8 O 0.88194(10) -0.0347(3) 0.7597(3) 0.0704(13) Uani 1 1 d .
O9 O 0.89815(10) 0.0535(4) 0.6624(2) 0.0657(12) Uani 1 1 d .
O1W O 0.9472(5) 0.5346(15) 0.823(2) 0.121(11) Uani 0.25 1 d P
H1X H 0.9630 0.5041 0.8318 0.146 Uiso 0.25 1 d PR
H1Y H 0.9419 0.5609 0.7804 0.146 Uiso 0.25 1 d PR
P1 P 0.83779(4) 0.16263(14) 0.67753(10) 0.0597(4) Uani 1 1 d .
P2 P 0.89067(4) 0.29190(14) 0.69543(10) 0.0602(4) Uani 1 1 d .
P3 P 0.89740(4) 0.06664(14) 0.73839(10) 0.0601(4) Uani 1 1 d .

loop_
_atom_site_aniso_label
_atom_site_aniso_U_11
_atom_site_aniso_U_22
_atom_site_aniso_U_33
_atom_site_aniso_U_23
_atom_site_aniso_U_13
_atom_site_aniso_U_12
C1 0.056(4) 0.095(5) 0.052(4) -0.017(4) 0.021(3) -0.027(4)
C2 0.080(5) 0.086(5) 0.048(4) -0.015(4) 0.022(3) -0.009(4)
C3 0.075(4) 0.091(6) 0.048(4) -0.010(4) 0.019(3) -0.021(4)
C4 0.079(4) 0.078(5) 0.058(4) -0.031(4) 0.035(4) -0.016(4)
C5 0.057(4) 0.085(5) 0.053(4) -0.009(3) 0.022(3) 0.001(3)
C6 0.077(4) 0.106(6) 0.055(4) -0.026(4) 0.021(3) -0.034(4)
C7 0.065(4) 0.082(5) 0.106(7) -0.013(5) 0.017(4) -0.045(4)
C8 0.064(4) 0.087(5) 0.073(5) 0.021(4) 0.003(4) 0.006(4)
C9 0.073(5) 0.062(4) 0.083(6) -0.020(4) 0.013(4) 0.010(3)
C10 0.107(6) 0.053(4) 0.084(6) -0.011(4) 0.059(5) -0.004(4)
C11 0.083(5) 0.058(4) 0.103(7) -0.009(4) 0.023(5) 0.000(4)
C12 0.071(5) 0.095(6) 0.080(6) 0.004(5) 0.017(4) -0.009(4)
C13 0.076(5) 0.059(4) 0.089(6) 0.010(4) 0.013(4) 0.020(4)
C14 0.077(5) 0.060(4) 0.079(5) 0.006(4) 0.008(4) 0.001(3)
C15 0.081(5) 0.080(5) 0.066(5) 0.005(4) 0.014(4) 0.015(4)
C16 0.079(5) 0.055(4) 0.070(5) -0.008(3) 0.025(4) 0.007(3)
C17 0.085(5) 0.070(5) 0.075(5) 0.020(4) 0.027(4) -0.003(4)
C18 0.042(3) 0.045(3) 0.034(3) -0.009(2) 0.002(2) -0.003(2)
C19 0.050(3) 0.045(3) 0.050(3) -0.004(3) 0.019(2) 0.003(2)
C20 0.050(3) 0.038(3) 0.037(3) -0.001(2) 0.011(2) -0.007(2)
C21 0.051(3) 0.054(4) 0.063(4) 0.008(3) 0.009(3) -0.002(3)
C22 0.040(3) 0.043(3) 0.066(4) 0.007(3) 0.013(3) -0.004(2)
C23 0.042(3) 0.061(4) 0.037(3) 0.013(3) 0.006(2) -0.004(2)
C24 0.048(3) 0.051(3) 0.061(4) 0.005(3) 0.020(3) -0.003(2)
C25 0.048(3) 0.034(3) 0.039(3) 0.004(2) 0.024(2) 0.004(2)
C26 0.059(3) 0.036(3) 0.076(4) -0.005(3) 0.038(3) -0.014(2)
C27 0.052(3) 0.042(3) 0.058(4) -0.016(3) 0.016(3) -0.015(2)
C28 0.041(3) 0.061(4) 0.058(4) 0.016(3) 0.015(2) 0.000(3)
C29 0.049(3) 0.059(4) 0.051(4) 0.009(3) 0.015(3) -0.001(3)
C30 0.054(3) 0.053(3) 0.052(4) 0.020(3) 0.014(3) 0.001(3)
C31 0.041(3) 0.061(4) 0.066(4) 0.012(3) 0.013(3) -0.005(3)
C32 0.064(4) 0.061(4) 0.051(4) 0.008(3) 0.021(3) 0.006(3)
C33 0.051(3) 0.053(3) 0.037(3) 0.008(2) 0.010(2) 0.009(2)
C34 0.055(3) 0.050(3) 0.042(3) 0.014(3) 0.001(3) -0.005(3)
C35 0.040(3) 0.051(3) 0.059(4) -0.011(3) 0.018(3) -0.010(2)
C36 0.077(4) 0.034(3) 0.044(3) -0.005(2) 0.014(3) -0.008(3)
C37 0.053(3) 0.041(3) 0.069(4) 0.001(3) 0.013(3) -0.010(2)
C38 0.058(3) 0.048(3) 0.046(3) -0.001(3) 0.009(3) -0.012(3)
C39 0.069(4) 0.056(4) 0.099(6) 0.004(4) 0.046(4) -0.002(3)
C40 0.051(3) 0.101(6) 0.055(4) 0.010(4) 0.021(3) -0.008(3)
C41 0.064(4) 0.058(4) 0.067(5) 0.015(3) 0.004(3) 0.006(3)
C42 0.055(4) 0.076(5) 0.067(5) 0.002(4) -0.007(3) -0.003(3)
C43 0.055(3) 0.058(4) 0.075(5) -0.013(3) 0.026(3) -0.010(3)
C44 0.047(3) 0.045(3) 0.068(4) 0.009(3) 0.027(3) 0.004(2)
C45 0.078(4) 0.055(4) 0.056(4) 0.013(3) 0.024(3) 0.002(3)
C46 0.077(4) 0.040(3) 0.068(4) 0.012(3) 0.036(3) 0.014(3)
C47 0.055(3) 0.044(3) 0.067(4) -0.008(3) -0.005(3) 0.001(3)
C48 0.080(4) 0.042(3) 0.086(5) 0.012(3) 0.053(4) 0.023(3)
C49 0.073(4) 0.040(3) 0.078(5) 0.004(3) 0.017(4) 0.000(3)
C50 0.062(4) 0.060(4) 0.068(4) 0.013(3) 0.020(3) -0.003(3)
C51 0.060(4) 0.065(4) 0.065(4) 0.028(3) 0.011(3) -0.009(3)
C52 0.073(4) 0.061(4) 0.081(5) -0.005(4) 0.026(4) -0.022(3)
C53 0.076(5) 0.112(7) 0.071(5) 0.005(5) 0.023(4) -0.020(5)
C54 0.055(4) 0.064(4) 0.097(6) 0.034(4) 0.011(4) -0.015(3)
C55 0.054(4) 0.086(5) 0.072(5) -0.013(4) 0.015(3) -0.020(3)
C56 0.060(3) 0.062(4) 0.047(3) 0.001(3) 0.016(3) -0.003(3)
C57 0.073(4) 0.060(4) 0.045(3) 0.019(3) -0.001(3) 0.001(3)
C58 0.060(4) 0.080(5) 0.096(6) 0.021(5) 0.021(4) 0.011(4)
C59 0.063(4) 0.066(5) 0.090(6) 0.035(4) 0.017(4) 0.006(3)
C60 0.047(3) 0.053(3) 0.085(5) 0.020(3) 0.033(3) 0.008(3)
C61 0.051(3) 0.061(4) 0.063(4) 0.011(3) 0.009(3) 0.002(3)
Co1 0.0597(5) 0.0577(5) 0.0420(4) -0.0015(4) 0.0142(4) -0.0020(4)
Dy1 0.04113(14) 0.05095(16) 0.03692(15) 0.00080(11) 0.01085(10) -0.00219(10)
N1 0.053(2) 0.045(2) 0.038(2) -0.002(2) 0.017(2) 0.001(2)
N2 0.045(2) 0.052(3) 0.044(3) 0.008(2) 0.009(2) -0.009(2)
N3 0.050(2) 0.062(3) 0.033(2) 0.006(2) 0.0054(19) 0.005(2)
N4 0.044(2) 0.045(3) 0.047(3) -0.004(2) 0.0108(19) -0.0022(19)
O1 0.086(3) 0.089(4) 0.064(3) -0.031(3) 0.041(3) -0.055(3)
O2 0.064(3) 0.087(4) 0.063(3) -0.015(3) 0.005(2) 0.017(3)
O3 0.053(2) 0.075(3) 0.050(3) 0.001(2) 0.021(2) -0.0018(19)
O4 0.101(4) 0.049(3) 0.070(3) 0.000(2) 0.026(3) 0.005(2)
O5 0.072(3) 0.086(4) 0.080(4) -0.018(3) 0.027(3) -0.028(3)
O6 0.092(3) 0.056(3) 0.050(3) -0.019(2) 0.030(2) -0.004(2)
O7 0.071(3) 0.083(3) 0.064(3) -0.011(3) 0.005(2) 0.010(3)
O8 0.082(3) 0.048(3) 0.080(3) 0.014(2) 0.026(3) 0.007(2)
O9 0.081(3) 0.072(3) 0.043(2) 0.000(2) 0.019(2) 0.015(2)
O1W 0.080(14) 0.051(13) 0.19(3) -0.040(16) -0.004(16) -0.006(10)
P1 0.0633(9) 0.0660(11) 0.0469(9) -0.0021(8) 0.0150(7) -0.0047(8)
P2 0.0696(10) 0.0563(10) 0.0521(9) 0.0001(8) 0.0175(8) -0.0051(8)
P3 0.0665(10) 0.0572(10) 0.0525(10) 0.0024(8) 0.0149(8) 0.0010(8)

loop_
_atom_type_symbol
_atom_type_description
_atom_type_scat_dispersion_real
_atom_type_scat_dispersion_imag
_atom_type_scat_source
C C 0.0033 0.0016 'International Tables Vol C Tables 4.2.6.8 and 6.1.1.4'
H H 0.0000 0.0000 'International Tables Vol C Tables 4.2.6.8 and 6.1.1.4'
N N 0.0061 0.0033 'International Tables Vol C Tables 4.2.6.8 and 6.1.1.4'
O O 0.0106 0.0060 'International Tables Vol C Tables 4.2.6.8 and 6.1.1.4'
P P 0.1023 0.0942 'International Tables Vol C Tables 4.2.6.8 and 6.1.1.4'
Co Co 0.3494 0.9721 'International Tables Vol C Tables 4.2.6.8 and 6.1.1.4'
Dy Dy -0.1892 4.4098 'International Tables Vol C Tables 4.2.6.8 and 6.1.1.4'

loop_
_geom_angle_atom_site_label_1
_geom_angle_atom_site_label_2
_geom_angle_atom_site_label_3
_geom_angle
C5 C1 C2 105.3(6)
C5 C1 Co1 71.7(4)
C2 C1 Co1 68.3(4)
C5 C1 H1 127.3
C2 C1 H1 127.3
Co1 C1 H1 127.3
C3 C2 C1 106.1(8)
C3 C2 Co1 68.6(5)
C1 C2 Co1 70.6(4)
C3 C2 H2 126.9
C1 C2 H2 126.9
Co1 C2 H2 126.9
C2 C3 C4 113.9(8)
C2 C3 Co1 73.2(5)
C4 C3 Co1 73.0(4)
C2 C3 H3 123.1
C4 C3 H3 123.1
Co1 C3 H3 123.1
C5 C4 C3 104.2(7)
C5 C4 Co1 72.4(4)
C3 C4 Co1 66.8(4)
C5 C4 H4 127.8
C3 C4 H4 127.8
Co1 C4 H4 127.8
C4 C5 C1 110.4(7)
C4 C5 Co1 69.2(4)
C1 C5 Co1 68.9(4)
C4 C5 H5 124.7
C1 C5 H5 124.7
Co1 C5 H5 124.7
O1 C6 C7 118.1(6)
O1 C6 H6A 107.8
C7 C6 H6A 107.8
O1 C6 H6B 107.8
C7 C6 H6B 107.8
H6A C6 H6B 107.1
C6 C7 H7A 109.5
C6 C7 H7B 109.5
H7A C7 H7B 109.5
C6 C7 H7C 109.5
H7A C7 H7C 109.5
H7B C7 H7C 109.5
O2 C8 C9 113.2(6)
O2 C8 H8A 108.9
C9 C8 H8A 108.9
O2 C8 H8B 108.9
C9 C8 H8B 108.9
H8A C8 H8B 107.7
C8 C9 H9A 109.5
C8 C9 H9B 109.5
H9A C9 H9B 109.5
C8 C9 H9C 109.5
H9A C9 H9C 109.5
H9B C9 H9C 109.5
O4 C10 C11 118.0(6)
O4 C10 H10A 107.8
C11 C10 H10A 107.8
O4 C10 H10B 107.8
C11 C10 H10B 107.8
H10A C10 H10B 107.2
C10 C11 H11D 109.5
C10 C11 H11E 109.5
H11D C11 H11E 109.5
C10 C11 H11F 109.5
H11D C11 H11F 109.5
H11E C11 H11F 109.5
O5 C12 C13 96.9(7)
O5 C12 H12A 112.4
C13 C12 H12A 112.4
O5 C12 H12B 112.4
C13 C12 H12B 112.4
H12A C12 H12B 109.9
C12 C13 H13D 109.5
C12 C13 H13E 109.5
H13D C13 H13E 109.5
C12 C13 H13F 109.5
H13D C13 H13F 109.5
H13E C13 H13F 109.5
O7 C14 C15 109.6(7)
O7 C14 H14A 109.7
C15 C14 H14A 109.7
O7 C14 H14B 109.7
C15 C14 H14B 109.7
H14A C14 H14B 108.2
C14 C15 H15A 109.5
C14 C15 H15B 109.5
H15A C15 H15B 109.5
C14 C15 H15C 109.5
H15A C15 H15C 109.5
H15B C15 H15C 109.5
O8 C16 C17 120.8(6)
O8 C16 H16A 107.1
C17 C16 H16A 107.1
O8 C16 H16B 107.1
C17 C16 H16B 107.1
H16A C16 H16B 106.8
C16 C17 H17A 109.5
C16 C17 H17B 109.5
H17A C17 H17B 109.5
C16 C17 H17C 109.5
H17A C17 H17C 109.5
H17B C17 H17C 109.5
N1 C18 C37 110.4(4)
N1 C18 C19 126.0(5)
C37 C18 C19 123.7(5)
C20 C19 C18 125.5(5)
C20 C19 C38 117.2(5)
C18 C19 C38 117.3(5)
N2 C20 C19 126.6(5)
N2 C20 C21 108.7(4)
C19 C20 C21 124.6(5)
C22 C21 C20 108.1(5)
C22 C21 H21 125.9
C20 C21 H21 125.9
C21 C22 C23 105.9(5)
C21 C22 H22 127.0
C23 C22 H22 127.0
N2 C23 C24 125.5(5)
N2 C23 C22 110.3(4)
C24 C23 C22 124.0(5)
C23 C24 C25 124.9(5)
C23 C24 C44 118.1(4)
C25 C24 C44 117.0(4)
N3 C25 C24 126.4(4)
N3 C25 C26 108.2(4)
C24 C25 C26 125.2(5)
C27 C26 C25 106.4(5)
C27 C26 H26 126.8
C25 C26 H26 126.8
C26 C27 C28 107.3(5)
C26 C27 H27 126.3
C28 C27 H27 126.3
N3 C28 C27 111.9(5)
N3 C28 C29 123.0(5)
C27 C28 C29 125.1(5)
C30 C29 C50 115.1(5)
C30 C29 C28 125.3(5)
C50 C29 C28 119.3(5)
C29 C30 N4 127.0(5)
C29 C30 C31 125.4(5)
N4 C30 C31 107.6(4)
C32 C31 C30 108.7(5)
C32 C31 H31 125.6
C30 C31 H31 125.6
C31 C32 C33 107.8(6)
C31 C32 H32 126.1
C33 C32 H32 126.1
N4 C33 C34 126.6(5)
N4 C33 C32 109.3(5)
C34 C33 C32 123.8(5)
C35 C34 C33 121.8(5)
C35 C34 C56 121.5(5)
C33 C34 C56 116.7(5)
N1 C35 C34 128.3(5)
N1 C35 C36 110.5(4)
C34 C35 C36 121.2(6)
C37 C36 C35 103.9(5)
C37 C36 H36 128.1
C35 C36 H36 128.1
C36 C37 C18 107.6(5)
C36 C37 H37 126.2
C18 C37 H37 126.2
C39 C38 C43 116.8(5)
C39 C38 C19 122.8(6)
C43 C38 C19 120.4(5)
C38 C39 C40 121.6(7)
C38 C39 H39 119.2
C40 C39 H39 119.2
C39 C40 C41 119.6(6)
C39 C40 H40 120.2
C41 C40 H40 120.2
C42 C41 C40 119.0(6)
C42 C41 H41 120.5
C40 C41 H41 120.5
C41 C42 C43 121.2(8)
C41 C42 H42 119.4
C43 C42 H42 119.4
C42 C43 C38 121.7(6)
C42 C43 H43 119.2
C38 C43 H43 119.2
C45 C44 C49 122.1(6)
C45 C44 C24 117.9(5)
C49 C44 C24 119.8(6)
C44 C45 C46 118.2(7)
C44 C45 H45 120.9
C46 C45 H45 120.9
C47 C46 C45 123.6(7)
C47 C46 H46 118.2
C45 C46 H46 118.2
C46 C47 C48 116.5(6)
C46 C47 H47 121.7
C48 C47 H47 121.7
C47 C48 C49 122.8(7)
C47 C48 H48 118.6
C49 C48 H48 118.6
C44 C49 C48 116.5(7)
C44 C49 H49 121.8
C48 C49 H49 121.8
C55 C50 C51 120.4(6)
C55 C50 C29 120.9(6)
C51 C50 C29 118.6(5)
C52 C51 C50 116.9(7)
C52 C51 H51 121.6
C50 C51 H51 121.6
C53 C52 C51 120.6(8)
C53 C52 H52 119.7
C51 C52 H52 119.7
C54 C53 C52 123.5(8)
C54 C53 H53 118.2
C52 C53 H53 118.2
C53 C54 C55 119.2(8)
C53 C54 H54 120.4
C55 C54 H54 120.4
C54 C55 C50 119.4(8)
C54 C55 H55 120.3
C50 C55 H55 120.3
C61 C56 C57 118.4(6)
C61 C56 C34 124.4(5)
C57 C56 C34 116.9(5)
C58 C57 C56 120.1(7)
C58 C57 H57 120.0
C56 C57 H57 120.0
C59 C58 C57 117.5(8)
C59 C58 H58 121.3
C57 C58 H58 121.3
C60 C59 C58 120.7(7)
C60 C59 H59 119.6
C58 C59 H59 119.6
C59 C60 C61 121.8(7)
C59 C60 H60 119.1
C61 C60 H60 119.1
C56 C61 C60 121.1(7)
C56 C61 H61 119.5
C60 C61 H61 119.5
C3 Co1 C2 38.2(3)
C3 Co1 C4 40.3(3)
C2 Co1 C4 67.2(3)
C3 Co1 C1 65.9(3)
C2 Co1 C1 41.1(3)
C4 Co1 C1 67.1(3)
C3 Co1 C5 64.4(3)
C2 Co1 C5 66.3(3)
C4 Co1 C5 38.4(3)
C1 Co1 C5 39.4(3)
C3 Co1 P2 114.4(2)
C2 Co1 P2 152.2(2)
C4 Co1 P2 87.2(2)
C1 Co1 P2 138.5(2)
C5 Co1 P2 100.8(2)
C3 Co1 P1 153.8(2)
C2 Co1 P1 115.8(2)
C4 Co1 P1 142.8(2)
C1 Co1 P1 91.12(18)
C5 Co1 P1 106.21(18)
P2 Co1 P1 91.09(8)
C3 Co1 P3 95.0(3)
C2 Co1 P3 95.3(2)
C4 Co1 P3 126.7(2)
C1 Co1 P3 130.2(2)
C5 Co1 P3 159.0(2)
P2 Co1 P3 91.21(8)
P1 Co1 P3 90.50(8)
O6 Dy1 O3 75.98(16)
O6 Dy1 O9 81.17(17)
O3 Dy1 O9 77.58(16)
O6 Dy1 N1 163.45(16)
O3 Dy1 N1 89.72(16)
O9 Dy1 N1 87.73(17)
O6 Dy1 N2 109.06(18)
O3 Dy1 N2 80.27(16)
O9 Dy1 N2 152.47(17)
N1 Dy1 N2 75.96(16)
O6 Dy1 N3 76.25(17)
O3 Dy1 N3 133.40(16)
O9 Dy1 N3 133.03(17)
N1 Dy1 N3 120.16(16)
N2 Dy1 N3 74.47(15)
O6 Dy1 N4 114.43(16)
O3 Dy1 N4 150.95(16)
O9 Dy1 N4 77.52(16)
N1 Dy1 N4 74.60(15)
N2 Dy1 N4 117.92(17)
N3 Dy1 N4 75.35(16)
C35 N1 C18 107.3(3)
C35 N1 Dy1 121.1(3)
C18 N1 Dy1 123.2(3)
C23 N2 C20 106.8(3)
C23 N2 Dy1 124.5(3)
C20 N2 Dy1 123.2(3)
C28 N3 C25 105.6(3)
C28 N3 Dy1 126.4(3)
C25 N3 Dy1 121.6(3)
C33 N4 C30 106.6(3)
C33 N4 Dy1 124.0(3)
C30 N4 Dy1 126.1(3)
C6 O1 P1 126.1(4)
C8 O2 P1 116.8(4)
P1 O3 Dy1 136.6(3)
C10 O4 P2 124.8(4)
C12 O5 P2 103.9(3)
P2 O6 Dy1 133.9(3)
C14 O7 P3 130.3(4)
C16 O8 P3 135.5(4)
P3 O9 Dy1 134.4(3)
H1X O1W H1Y 109.9
O3 P1 O1 106.5(3)
O3 P1 O2 109.4(3)
O1 P1 O2 113.1(3)
O3 P1 Co1 119.46(19)
O1 P1 Co1 104.3(2)
O2 P1 Co1 104.25(19)
O6 P2 O4 100.4(3)
O6 P2 O5 116.1(3)
O4 P2 O5 114.3(3)
O6 P2 Co1 119.0(2)
O4 P2 Co1 102.5(2)
O5 P2 Co1 104.1(2)
O9 P3 O7 104.1(3)
O9 P3 O8 108.4(3)
O7 P3 O8 111.0(3)
O9 P3 Co1 120.9(2)
O7 P3 Co1 106.1(2)
O8 P3 Co1 106.29(19)

loop_
_geom_bond_atom_site_label_1
_geom_bond_atom_site_label_2
_geom_bond_distance
C1 C5 1.422(10)
C1 C2 1.456(11)
C1 Co1 2.089(7)
C1 H1 0.9800
C2 C3 1.328(10)
C2 Co1 2.058(8)
C2 H2 0.9800
C3 C4 1.408(11)
C3 Co1 2.002(7)
C3 H3 0.9800
C4 C5 1.384(9)
C4 Co1 2.083(7)
C4 H4 0.9800
C5 Co1 2.125(7)
C5 H5 0.9800
C6 O1 1.413(7)
C6 C7 1.444(10)
C6 H6A 0.9700
C6 H6B 0.9700
C7 H7A 0.9600
C7 H7B 0.9600
C7 H7C 0.9600
C8 O2 1.407(7)
C8 C9 1.492(11)
C8 H8A 0.9700
C8 H8B 0.9700
C9 H9A 0.9600
C9 H9B 0.9600
C9 H9C 0.9600
C10 O4 1.354(7)
C10 C11 1.478(10)
C10 H10A 0.9700
C10 H10B 0.9700
C11 H11D 0.9600
C11 H11E 0.9600
C11 H11F 0.9600
C12 O5 1.406(9)
C12 C13 1.499(11)
C12 H12A 0.9700
C12 H12B 0.9700
C13 H13D 0.9600
C13 H13E 0.9600
C13 H13F 0.9600
C14 O7 1.373(8)
C14 C15 1.484(10)
C14 H14A 0.9700
C14 H14B 0.9700
C15 H15A 0.9600
C15 H15B 0.9600
C15 H15C 0.9600
C16 O8 1.314(7)
C16 C17 1.490(10)
C16 H16A 0.9700
C16 H16B 0.9700
C17 H17A 0.9600
C17 H17B 0.9600
C17 H17C 0.9600
C18 N1 1.356(5)
C18 C37 1.403(8)
C18 C19 1.414(8)
C19 C20 1.414(8)
C19 C38 1.481(8)
C20 N2 1.400(5)
C20 C21 1.467(8)
C21 C22 1.347(8)
C21 H21 0.9300
C22 C23 1.489(7)
C22 H22 0.9300
C23 N2 1.358(6)
C23 C24 1.402(8)
C24 C25 1.426(7)
C24 C44 1.504(6)
C25 N3 1.368(5)
C25 C26 1.456(7)
C26 C27 1.333(9)
C26 H26 0.9300
C27 C28 1.384(8)
C27 H27 0.9300
C28 N3 1.344(5)
C28 C29 1.507(8)
C29 C30 1.374(8)
C29 C50 1.499(7)
C30 N4 1.398(6)
C30 C31 1.458(8)
C31 C32 1.292(9)
C31 H31 0.9300
C32 C33 1.460(8)
C32 H32 0.9300
C33 N4 1.354(6)
C33 C34 1.443(8)
C34 C35 1.431(8)
C34 C56 1.458(7)
C35 N1 1.332(6)
C35 C36 1.460(8)
C36 C37 1.388(9)
C36 H36 0.9300
C37 H37 0.9300
C38 C39 1.387(9)
C38 C43 1.397(7)
C39 C40 1.390(9)
C39 H39 0.9300
C40 C41 1.411(8)
C40 H40 0.9300
C41 C42 1.347(11)
C41 H41 0.9300
C42 C43 1.384(9)
C42 H42 0.9300
C43 H43 0.9300
C44 C45 1.390(9)
C44 C49 1.400(9)
C45 C46 1.394(9)
C45 H45 0.9300
C46 C47 1.386(9)
C46 H46 0.9300
C47 C48 1.398(10)
C47 H47 0.9300
C48 C49 1.439(9)
C48 H48 0.9300
C49 H49 0.9300
C50 C55 1.397(10)
C50 C51 1.435(10)
C51 C52 1.390(9)
C51 H51 0.9300
C52 C53 1.352(11)
C52 H52 0.9300
C53 C54 1.348(12)
C53 H53 0.9300
C54 C55 1.386(9)
C54 H54 0.9300
C55 H55 0.9300
C56 C61 1.342(9)
C56 C57 1.450(9)
C57 C58 1.418(10)
C57 H57 0.9300
C58 C59 1.415(12)
C58 H58 0.9300
C59 C60 1.338(11)
C59 H59 0.9300
C60 C61 1.398(9)
C60 H60 0.9300
C61 H61 0.9300
Co1 P2 2.144(2)
Co1 P1 2.1569(19)
Co1 P3 2.180(2)
Dy1 O6 2.298(4)
Dy1 O3 2.306(4)
Dy1 O9 2.339(5)
Dy1 N1 2.396(5)
Dy1 N2 2.397(5)
Dy1 N3 2.406(5)
Dy1 N4 2.407(4)
O1 P1 1.648(5)
O2 P1 1.661(5)
O3 P1 1.487(5)
O4 P2 1.651(5)
O5 P2 1.669(5)
O6 P2 1.529(5)
O7 P3 1.653(5)
O8 P3 1.670(5)
O9 P3 1.481(5)
O1W H1X 0.8511
O1W H1Y 0.8495

loop_
_geom_torsion_atom_site_label_1
_geom_torsion_atom_site_label_2
_geom_torsion_atom_site_label_3
_geom_torsion_atom_site_label_4
_geom_torsion
C5 C1 C2 C3 -2.9(8)
Co1 C1 C2 C3 59.7(5)
C5 C1 C2 Co1 -62.6(5)
C1 C2 C3 C4 1.1(9)
Co1 C2 C3 C4 62.1(5)
C1 C2 C3 Co1 -61.0(5)
C2 C3 C4 C5 1.2(8)
Co1 C3 C4 C5 63.4(5)
C2 C3 C4 Co1 -62.3(6)
C3 C4 C5 C1 -3.1(8)
Co1 C4 C5 C1 56.5(5)
C3 C4 C5 Co1 -59.5(4)
C2 C1 C5 C4 3.7(8)
Co1 C1 C5 C4 -56.6(5)
C2 C1 C5 Co1 60.4(5)
N1 C18 C19 C20 -2.3(9)
C37 C18 C19 C20 178.8(6)
N1 C18 C19 C38 177.0(5)
C37 C18 C19 C38 -1.9(9)
C18 C19 C20 N2 -3.1(9)
C38 C19 C20 N2 177.6(5)
C18 C19 C20 C21 172.8(6)
C38 C19 C20 C21 -6.5(9)
N2 C20 C21 C22 -3.9(7)
C19 C20 C21 C22 179.6(6)
C20 C21 C22 C23 3.6(8)
C21 C22 C23 N2 -2.3(7)
C21 C22 C23 C24 173.1(7)
N2 C23 C24 C25 4.4(10)
C22 C23 C24 C25 -170.2(6)
N2 C23 C24 C44 -177.7(4)
C22 C23 C24 C44 7.7(9)
C23 C24 C25 N3 -0.8(10)
C44 C24 C25 N3 -178.7(4)
C23 C24 C25 C26 174.1(6)
C44 C24 C25 C26 -3.8(9)
N3 C25 C26 C27 0.6(6)
C24 C25 C26 C27 -175.1(6)
C25 C26 C27 C28 3.7(7)
C26 C27 C28 N3 -7.1(8)
C26 C27 C28 C29 174.5(6)
N3 C28 C29 C30 3.1(10)
C27 C28 C29 C30 -178.6(7)
N3 C28 C29 C50 177.9(5)
C27 C28 C29 C50 -3.8(10)
C50 C29 C30 N4 173.6(5)
C28 C29 C30 N4 -11.4(11)
C50 C29 C30 C31 -3.9(10)
C28 C29 C30 C31 171.1(7)
C29 C30 C31 C32 178.4(7)
N4 C30 C31 C32 0.5(7)
C30 C31 C32 C33 -0.7(8)
C31 C32 C33 N4 0.8(7)
C31 C32 C33 C34 175.3(6)
N4 C33 C34 C35 9.4(9)
C32 C33 C34 C35 -164.2(6)
N4 C33 C34 C56 -172.6(4)
C32 C33 C34 C56 13.8(9)
C33 C34 C35 N1 -1.6(10)
C56 C34 C35 N1 -179.5(5)
C33 C34 C35 C36 176.0(6)
C56 C34 C35 C36 -1.9(9)
N1 C35 C36 C37 4.8(7)
C34 C35 C36 C37 -173.2(6)
C35 C36 C37 C18 -2.3(7)
N1 C18 C37 C36 -0.7(7)
C19 C18 C37 C36 178.3(6)
C20 C19 C38 C39 -71.1(8)
C18 C19 C38 C39 109.5(7)
C20 C19 C38 C43 109.6(6)
C18 C19 C38 C43 -69.7(7)
C43 C38 C39 C40 3.6(10)
C19 C38 C39 C40 -175.7(7)
C38 C39 C40 C41 -4.4(11)
C39 C40 C41 C42 3.2(8)
C40 C41 C42 C43 -1.4(10)
C41 C42 C43 C38 0.7(11)
C39 C38 C43 C42 -1.8(8)
C19 C38 C43 C42 177.5(5)
C23 C24 C44 C45 -80.1(6)
C25 C24 C44 C45 97.9(5)
C23 C24 C44 C49 105.2(5)
C25 C24 C44 C49 -76.8(5)
C49 C44 C45 C46 -2.5(9)
C24 C44 C45 C46 -177.0(5)
C44 C45 C46 C47 -2.7(10)
C45 C46 C47 C48 4.7(10)
C46 C47 C48 C49 -1.8(10)
C45 C44 C49 C48 5.0(9)
C24 C44 C49 C48 179.5(5)
C47 C48 C49 C44 -2.9(10)
C30 C29 C50 C55 -68.3(7)
C28 C29 C50 C55 116.4(6)
C30 C29 C50 C51 114.4(6)
C28 C29 C50 C51 -60.9(7)
C55 C50 C51 C52 -2.2(11)
C29 C50 C51 C52 175.2(6)
C50 C51 C52 C53 2.4(12)
C51 C52 C53 C54 -2.2(15)
C52 C53 C54 C55 1.6(15)
C53 C54 C55 C50 -1.3(13)
C51 C50 C55 C54 1.6(12)
C29 C50 C55 C54 -175.6(6)
C35 C34 C56 C61 54.4(7)
C33 C34 C56 C61 -123.5(6)
C35 C34 C56 C57 -120.2(5)
C33 C34 C56 C57 61.8(6)
C61 C56 C57 C58 3.9(11)
C34 C56 C57 C58 178.9(6)
C56 C57 C58 C59 -0.2(11)
C57 C58 C59 C60 -5.1(12)
C58 C59 C60 C61 6.8(11)
C57 C56 C61 C60 -2.5(10)
C34 C56 C61 C60 -177.0(5)
C59 C60 C61 C56 -2.9(11)
C4 C3 Co1 C2 -122.3(7)
C2 C3 Co1 C4 122.3(7)
C2 C3 Co1 C1 39.9(5)
C4 C3 Co1 C1 -82.4(5)
C2 C3 Co1 C5 83.5(5)
C4 C3 Co1 C5 -38.8(4)
C2 C3 Co1 P2 174.2(4)
C4 C3 Co1 P2 51.9(5)
C2 C3 Co1 P1 9.2(9)
C4 C3 Co1 P1 -113.1(5)
C2 C3 Co1 P3 -92.2(5)
C4 C3 Co1 P3 145.5(4)
C1 C2 Co1 C3 117.0(7)
C3 C2 Co1 C4 -36.3(5)
C1 C2 Co1 C4 80.7(4)
C3 C2 Co1 C1 -117.0(7)
C3 C2 Co1 C5 -78.2(5)
C1 C2 Co1 C5 38.7(4)
C3 C2 Co1 P2 -11.3(8)
C1 C2 Co1 P2 105.6(5)
C3 C2 Co1 P1 -175.5(4)
C1 C2 Co1 P1 -58.5(4)
C3 C2 Co1 P3 91.4(5)
C1 C2 Co1 P3 -151.6(4)
C5 C4 Co1 C3 -114.5(7)
C5 C4 Co1 C2 -80.0(5)
C3 C4 Co1 C2 34.5(5)
C5 C4 Co1 C1 -35.3(5)
C3 C4 Co1 C1 79.2(5)
C3 C4 Co1 C5 114.5(7)
C5 C4 Co1 P2 111.3(5)
C3 C4 Co1 P2 -134.1(4)
C5 C4 Co1 P1 23.2(7)
C3 C4 Co1 P1 137.7(4)
C5 C4 Co1 P3 -159.2(4)
C3 C4 Co1 P3 -44.7(5)
C5 C1 Co1 C3 78.5(5)
C2 C1 Co1 C3 -37.1(4)
C5 C1 Co1 C2 115.6(6)
C5 C1 Co1 C4 34.4(4)
C2 C1 Co1 C4 -81.2(5)
C2 C1 Co1 C5 -115.6(6)
C5 C1 Co1 P2 -21.7(5)
C2 C1 Co1 P2 -137.3(4)
C5 C1 Co1 P1 -114.6(4)
C2 C1 Co1 P1 129.8(4)
C5 C1 Co1 P3 153.8(3)
C2 C1 Co1 P3 38.3(5)
C4 C5 Co1 C3 40.7(5)
C1 C5 Co1 C3 -82.4(5)
C4 C5 Co1 C2 82.8(5)
C1 C5 Co1 C2 -40.3(4)
C1 C5 Co1 C4 -123.1(7)
C4 C5 Co1 C1 123.1(7)
C4 C5 Co1 P2 -71.3(5)
C1 C5 Co1 P2 165.6(4)
C4 C5 Co1 P1 -165.7(4)
C1 C5 Co1 P1 71.2(4)
C4 C5 Co1 P3 52.7(8)
C1 C5 Co1 P3 -70.4(7)
C34 C35 N1 C18 172.4(6)
C36 C35 N1 C18 -5.3(6)
C34 C35 N1 Dy1 -38.6(8)
C36 C35 N1 Dy1 143.6(4)
C37 C18 N1 C35 3.8(6)
C19 C18 N1 C35 -175.2(6)
C37 C18 N1 Dy1 -144.3(4)
C19 C18 N1 Dy1 36.7(7)
O6 Dy1 N1 C35 -78.0(7)
O3 Dy1 N1 C35 -107.9(3)
O9 Dy1 N1 C35 -30.3(3)
N2 Dy1 N1 C35 172.1(3)
N3 Dy1 N1 C35 109.8(3)
N4 Dy1 N1 C35 47.4(3)
O6 Dy1 N1 C18 66.0(7)
O3 Dy1 N1 C18 36.1(3)
O9 Dy1 N1 C18 113.7(3)
N2 Dy1 N1 C18 -43.9(3)
N3 Dy1 N1 C18 -106.2(3)
N4 Dy1 N1 C18 -168.6(4)
C24 C23 N2 C20 -175.4(6)
C22 C23 N2 C20 -0.2(6)
C24 C23 N2 Dy1 30.3(7)
C22 C23 N2 Dy1 -154.4(3)
C19 C20 N2 C23 178.8(6)
C21 C20 N2 C23 2.4(6)
C19 C20 N2 Dy1 -26.6(6)
C21 C20 N2 Dy1 157.0(4)
O6 Dy1 N2 C23 25.3(4)
O3 Dy1 N2 C23 96.7(4)
O9 Dy1 N2 C23 133.5(3)
N1 Dy1 N2 C23 -171.1(4)
N3 Dy1 N2 C23 -43.7(3)
N4 Dy1 N2 C23 -107.4(4)
O6 Dy1 N2 C20 -124.9(3)
O3 Dy1 N2 C20 -53.5(3)
O9 Dy1 N2 C20 -16.7(6)
N1 Dy1 N2 C20 38.7(3)
N3 Dy1 N2 C20 166.1(4)
N4 Dy1 N2 C20 102.4(4)
C27 C28 N3 C25 7.3(6)
C29 C28 N3 C25 -174.2(6)
C27 C28 N3 Dy1 -144.4(4)
C29 C28 N3 Dy1 34.1(8)
C24 C25 N3 C28 170.9(6)
C26 C25 N3 C28 -4.8(5)
C24 C25 N3 Dy1 -35.8(6)
C26 C25 N3 Dy1 148.6(3)
O6 Dy1 N3 C28 78.0(4)
O3 Dy1 N3 C28 132.9(4)
O9 Dy1 N3 C28 14.4(5)
N1 Dy1 N3 C28 -104.3(4)
N2 Dy1 N3 C28 -167.4(4)
N4 Dy1 N3 C28 -42.3(4)
O6 Dy1 N3 C25 -69.6(3)
O3 Dy1 N3 C25 -14.7(5)
O9 Dy1 N3 C25 -133.2(3)
N1 Dy1 N3 C25 108.1(3)
N2 Dy1 N3 C25 45.1(3)
N4 Dy1 N3 C25 170.1(4)
C34 C33 N4 C30 -174.8(6)
C32 C33 N4 C30 -0.4(6)
C34 C33 N4 Dy1 25.0(7)
C32 C33 N4 Dy1 -160.7(3)
C29 C30 N4 C33 -177.8(6)
C31 C30 N4 C33 0.0(6)
C29 C30 N4 Dy1 -18.1(8)
C31 C30 N4 Dy1 159.7(3)
O6 Dy1 N4 C33 123.2(3)
O3 Dy1 N4 C33 17.6(5)
O9 Dy1 N4 C33 49.1(3)
N1 Dy1 N4 C33 -42.0(3)
N2 Dy1 N4 C33 -106.5(3)
N3 Dy1 N4 C33 -169.6(4)
O6 Dy1 N4 C30 -33.1(4)
O3 Dy1 N4 C30 -138.8(3)
O9 Dy1 N4 C30 -107.3(4)
N1 Dy1 N4 C30 161.6(4)
N2 Dy1 N4 C30 97.1(3)
N3 Dy1 N4 C30 34.0(3)
C7 C6 O1 P1 -126.8(7)
C9 C8 O2 P1 -140.0(6)
O6 Dy1 O3 P1 -29.2(4)
O9 Dy1 O3 P1 54.7(4)
N1 Dy1 O3 P1 142.4(4)
N2 Dy1 O3 P1 -141.8(4)
N3 Dy1 O3 P1 -84.2(4)
N4 Dy1 O3 P1 86.2(5)
C11 C10 O4 P2 -159.3(5)
C13 C12 O5 P2 136.4(4)
O3 Dy1 O6 P2 60.9(4)
O9 Dy1 O6 P2 -18.4(4)
N1 Dy1 O6 P2 30.0(9)
N2 Dy1 O6 P2 135.2(4)
N3 Dy1 O6 P2 -156.9(4)
N4 Dy1 O6 P2 -90.3(4)
C15 C14 O7 P3 -117.5(6)
C17 C16 O8 P3 -176.5(4)
O6 Dy1 O9 P3 48.1(4)
O3 Dy1 O9 P3 -29.4(4)
N1 Dy1 O9 P3 -119.6(4)
N2 Dy1 O9 P3 -66.5(6)
N3 Dy1 O9 P3 109.8(4)
N4 Dy1 O9 P3 165.7(5)
Dy1 O3 P1 O1 -139.5(4)
Dy1 O3 P1 O2 97.9(4)
Dy1 O3 P1 Co1 -22.0(5)
C6 O1 P1 O3 -33.8(5)
C6 O1 P1 O2 86.3(5)
C6 O1 P1 Co1 -161.0(5)
C8 O2 P1 O3 45.2(5)
C8 O2 P1 O1 -73.3(4)
C8 O2 P1 Co1 174.0(4)
C3 Co1 P1 O3 -138.7(6)
C2 Co1 P1 O3 -132.4(3)
C4 Co1 P1 O3 141.7(4)
C1 Co1 P1 O3 -166.5(2)
C5 Co1 P1 O3 156.5(2)
P2 Co1 P1 O3 54.9(2)
P3 Co1 P1 O3 -36.3(2)
C3 Co1 P1 O1 -20.1(6)
C2 Co1 P1 O1 -13.8(3)
C4 Co1 P1 O1 -99.6(4)
C1 Co1 P1 O1 -47.9(2)
C5 Co1 P1 O1 -84.9(2)
P2 Co1 P1 O1 173.5(2)
P3 Co1 P1 O1 82.3(2)
C3 Co1 P1 O2 98.8(6)
C2 Co1 P1 O2 105.1(3)
C4 Co1 P1 O2 19.3(4)
C1 Co1 P1 O2 71.0(2)
C5 Co1 P1 O2 34.0(2)
P2 Co1 P1 O2 -67.6(2)
P3 Co1 P1 O2 -158.8(2)
Dy1 O6 P2 O4 -143.2(4)
Dy1 O6 P2 O5 93.0(4)
Dy1 O6 P2 Co1 -32.6(5)
C10 O4 P2 O6 -49.1(5)
C10 O4 P2 O5 75.9(5)
C10 O4 P2 Co1 -172.1(5)
C12 O5 P2 O6 -8.8(4)
C12 O5 P2 O4 -125.0(4)
C12 O5 P2 Co1 124.0(4)
C3 Co1 P2 O6 156.0(3)
C2 Co1 P2 O6 163.6(5)
C4 Co1 P2 O6 -173.4(2)
C1 Co1 P2 O6 -123.5(3)
C5 Co1 P2 O6 -137.3(2)
P1 Co1 P2 O6 -30.6(2)
P3 Co1 P2 O6 59.9(2)
C3 Co1 P2 O4 -94.5(3)
C2 Co1 P2 O4 -86.9(5)
C4 Co1 P2 O4 -63.9(2)
C1 Co1 P2 O4 -14.0(3)
C5 Co1 P2 O4 -27.8(2)
P1 Co1 P2 O4 78.9(2)
P3 Co1 P2 O4 169.4(2)
C3 Co1 P2 O5 24.8(3)
C2 Co1 P2 O5 32.5(5)
C4 Co1 P2 O5 55.5(2)
C1 Co1 P2 O5 105.4(3)
C5 Co1 P2 O5 91.5(2)
P1 Co1 P2 O5 -161.7(2)
P3 Co1 P2 O5 -71.2(2)
Dy1 O9 P3 O7 -138.2(4)
Dy1 O9 P3 O8 103.5(4)
Dy1 O9 P3 Co1 -19.3(5)
C14 O7 P3 O9 -17.6(6)
C14 O7 P3 O8 98.8(5)
C14 O7 P3 Co1 -146.2(5)
C16 O8 P3 O9 29.1(6)
C16 O8 P3 O7 -84.7(5)
C16 O8 P3 Co1 160.4(5)
C3 Co1 P3 O9 -150.7(3)
C2 Co1 P3 O9 171.0(3)
C4 Co1 P3 O9 -123.6(3)
C1 Co1 P3 O9 146.9(2)
C5 Co1 P3 O9 -161.6(5)
P2 Co1 P3 O9 -36.1(3)
P1 Co1 P3 O9 55.0(3)
C3 Co1 P3 O7 -32.8(2)
C2 Co1 P3 O7 -71.1(2)
C4 Co1 P3 O7 -5.7(3)
C1 Co1 P3 O7 -95.2(2)
C5 Co1 P3 O7 -43.7(5)
P2 Co1 P3 O7 81.8(2)
P1 Co1 P3 O7 172.9(2)
C3 Co1 P3 O8 85.4(2)
C2 Co1 P3 O8 47.1(2)
C4 Co1 P3 O8 112.6(3)
C1 Co1 P3 O8 23.0(2)
C5 Co1 P3 O8 74.6(5)
P2 Co1 P3 O8 -160.0(2)
P1 Co1 P3 O8 -68.9(2)
